data_7046830
loop_
_publ_author_name
'Neu, J. P.'
'Di Martino-Fumo, P'
'Oelkers, B.'
'Sun, Y.'
'Neuba, A.'
'Gerhards, M.'
'Thiel, W. R.'

_publ_section_title
;
 Playing with Pearson's concept: orthogonally functionalized
 1,4-diaza-1,3-butadienes leading to heterobinuclear complexes.
;
_journal_issue 29
_journal_name_full 'Dalton transactions (Cambridge, England : 2003)'
_journal_page_first 9643
_journal_page_last 9656
_journal_paper_doi 10.1039/c8dt01523f
_journal_volume 47
_journal_year 2018
_chemical_formula_sum 'C48 H34 N2 O2 P2'
_chemical_formula_weight 732.71
_space_group_crystal_system triclinic
_space_group_IT_number 2
_space_group_name_Hall '-P 1'
_space_group_name_H-M_alt 'P -1'
_symmetry_space_group_name_Hall '-P 1'
_symmetry_space_group_name_H-M 'P -1'
_atom_sites_solution_hydrogens geom
_atom_sites_solution_primary direct
_atom_sites_solution_secondary difmap
_audit_creation_method SHELXL-2014/7
_audit_update_record
;
2018-04-10 deposited with the CCDC.
2018-06-21 downloaded from the CCDC.
;
_cell_angle_alpha 83.207(3)
_cell_angle_beta 81.011(3)
_cell_angle_gamma 80.319(3)
_cell_formula_units_Z 2
_cell_length_a 8.3124(2)
_cell_length_b 10.1962(5)
_cell_length_c 22.7502(8)
_cell_measurement_reflns_used 7174
_cell_measurement_temperature 150(2)
_cell_measurement_theta_max 62.7450
_cell_measurement_theta_min 3.9440
_cell_volume 1868.99(12)
_computing_cell_refinement 'CrysAlisPro 1.171.38.41 (Rigaku OD, 2015)'
_computing_data_collection 'CrysAlisPro 1.171.38.41 (Rigaku OD, 2015)'
_computing_data_reduction 'CrysAlisPro 1.171.38.41 (Rigaku OD, 2015)'
_computing_structure_refinement 'SHELXL-2014/7 (Sheldrick, 2014)'
_computing_structure_solution 'SIR92 (Giacovazzo et al., 1994)'
_diffrn_ambient_temperature 150(2)
_diffrn_detector_area_resol_mean 16.1399
_diffrn_measured_fraction_theta_full 0.988
_diffrn_measured_fraction_theta_max 0.988
_diffrn_measurement_device_type 'Xcalibur, Sapphire3, Gemini ultra'
_diffrn_measurement_method '\w scans'
_diffrn_radiation_type 'Cu K\a'
_diffrn_radiation_wavelength 1.54184
_diffrn_reflns_av_R_equivalents 0.0213
_diffrn_reflns_av_unetI/netI 0.0311
_diffrn_reflns_Laue_measured_fraction_full 0.988
_diffrn_reflns_Laue_measured_fraction_max 0.988
_diffrn_reflns_limit_h_max 9
_diffrn_reflns_limit_h_min -6
_diffrn_reflns_limit_k_max 11
_diffrn_reflns_limit_k_min -11
_diffrn_reflns_limit_l_max 26
_diffrn_reflns_limit_l_min -26
_diffrn_reflns_number 14327
_diffrn_reflns_point_group_measured_fraction_full 0.988
_diffrn_reflns_point_group_measured_fraction_max 0.988
_diffrn_reflns_theta_full 62.803
_diffrn_reflns_theta_max 62.802
_diffrn_reflns_theta_min 3.952
_diffrn_source 'fine-focus sealed X-ray tube'
_exptl_absorpt_coefficient_mu 1.397
_exptl_absorpt_correction_T_max 1.00000
_exptl_absorpt_correction_T_min 0.63134
_exptl_absorpt_correction_type multi-scan
_exptl_absorpt_process_details
;
CrysAlisPro 1.171.38.41 (Rigaku Oxford Diffraction, 2015)
Empirical absorption correction using spherical harmonics,
 implemented in SCALE3 ABSPACK scaling algorithm.
;
_exptl_crystal_colour yellow
_exptl_crystal_density_diffrn 1.302
_exptl_crystal_description 'transparent prism'
_exptl_crystal_F_000 764
_exptl_crystal_size_max 0.229
_exptl_crystal_size_mid 0.226
_exptl_crystal_size_min 0.166
_refine_diff_density_max 0.443
_refine_diff_density_min -0.450
_refine_diff_density_rms 0.068
_refine_ls_extinction_method none
_refine_ls_goodness_of_fit_ref 1.172
_refine_ls_hydrogen_treatment constr
_refine_ls_matrix_type full
_refine_ls_number_parameters 487
_refine_ls_number_reflns 5943
_refine_ls_number_restraints 0
_refine_ls_restrained_S_all 1.172
_refine_ls_R_factor_all 0.0611
_refine_ls_R_factor_gt 0.0578
_refine_ls_shift/su_max 0.000
_refine_ls_shift/su_mean 0.000
_refine_ls_structure_factor_coef Fsqd
_refine_ls_weighting_details 'w=1/[\s^2^(Fo^2^)+(0.0412P)^2^+5.2396P] where P=(Fo^2^+2Fc^2^)/3'
_refine_ls_weighting_scheme calc
_refine_ls_wR_factor_gt 0.1701
_refine_ls_wR_factor_ref 0.1717
_reflns_Friedel_coverage 0.000
_reflns_number_gt 5525
_reflns_number_total 5943
_reflns_threshold_expression 'I > 2\s(I)'
_cod_data_source_file c8dt01523f2.cif
_cod_data_source_block shelx_CCDC6
_cod_depositor_comments 'Adding full bibliography for 7046824--7046832.cif.'
_cod_database_code 7046830
_shelx_shelxl_version_number 2014/7
_shelx_space_group_comment
;
The symmetry employed for this shelxl refinement is uniquely defined
by the following loop, which should always be used as a source of
symmetry information in preference to the above space-group names.
They are only intended as comments.
;
_shelx_estimated_absorpt_t_min 0.740
_shelx_estimated_absorpt_t_max 0.801

loop_
_space_group_symop_operation_xyz
'x, y, z'
'-x, -y, -z'

loop_
_atom_site_label
_atom_site_type_symbol
_atom_site_fract_x
_atom_site_fract_y
_atom_site_fract_z
_atom_site_U_iso_or_equiv
_atom_site_adp_type
_atom_site_occupancy
_atom_site_site_symmetry_order
_atom_site_calc_flag
_atom_site_refinement_flags_posn
_atom_site_refinement_flags_adp
C1 C 0.4357(4) 0.5786(4) 0.25849(15) 0.0240(8) Uani 1 1 d . .
C2 C 0.4092(4) 0.7161(4) 0.27616(16) 0.0253(8) Uani 1 1 d . .
C3 C 0.4454(5) 0.8369(4) 0.24810(18) 0.0329(9) Uani 1 1 d . .
H3 H 0.4948 0.8441 0.2075 0.039 Uiso 1 1 calc R U
C4 C 0.4076(6) 0.9495(4) 0.28090(19) 0.0386(10) Uani 1 1 d . .
H4 H 0.4318 1.0333 0.2617 0.046 Uiso 1 1 calc R U
C5 C 0.3377(6) 0.9427(4) 0.33909(19) 0.0392(10) Uani 1 1 d . .
H5 H 0.3168 1.0208 0.3598 0.047 Uiso 1 1 calc R U
C6 C 0.2240(6) 0.7992(4) 0.42934(19) 0.0413(10) Uani 1 1 d . .
H6 H 0.1964 0.8714 0.4537 0.050 Uiso 1 1 calc R U
C7 C 0.1937(6) 0.6733(4) 0.45288(18) 0.0405(10) Uani 1 1 d . .
H7 H 0.1435 0.6610 0.4932 0.049 Uiso 1 1 calc R U
C8 C 0.2352(5) 0.5622(4) 0.41887(17) 0.0344(9) Uani 1 1 d . .
H8 H 0.2145 0.4762 0.4362 0.041 Uiso 1 1 calc R U
C9 C 0.3055(5) 0.5804(4) 0.36068(16) 0.0251(8) Uani 1 1 d . .
C10 C 0.3743(4) 0.4908(4) 0.31297(16) 0.0240(8) Uani 1 1 d . .
C11 C 0.3343(5) 0.7096(4) 0.33622(16) 0.0260(8) Uani 1 1 d . .
C12 C 0.2955(5) 0.8213(4) 0.36931(18) 0.0330(9) Uani 1 1 d . .
C13 C 0.5669(5) 0.6092(4) 0.16135(16) 0.0303(8) Uani 1 1 d . .
C14 C 0.7239(5) 0.6433(5) 0.15954(19) 0.0379(10) Uani 1 1 d . .
H14 H 0.7828 0.6147 0.1925 0.046 Uiso 1 1 calc R U
C15 C 0.7941(5) 0.7172(5) 0.1112(2) 0.0442(11) Uani 1 1 d . .
H15 H 0.8999 0.7409 0.1111 0.053 Uiso 1 1 calc R U
C16 C 0.7112(6) 0.7578(5) 0.0621(2) 0.0464(11) Uani 1 1 d . .
H16 H 0.7603 0.8084 0.0283 0.056 Uiso 1 1 calc R U
C17 C 0.5563(5) 0.7239(5) 0.06267(19) 0.0402(10) Uani 1 1 d . .
H17 H 0.5000 0.7515 0.0290 0.048 Uiso 1 1 calc R U
C18 C 0.4811(5) 0.6495(4) 0.11200(17) 0.0303(8) Uani 1 1 d . .
C19 C 0.2121(5) 0.6652(4) 0.04422(18) 0.0342(9) Uani 1 1 d . .
C20 C 0.1766(6) 0.8025(5) 0.0267(2) 0.0443(11) Uani 1 1 d . .
H20 H 0.1899 0.8659 0.0523 0.053 Uiso 1 1 calc R U
C21 C 0.1224(6) 0.8451(5) -0.0276(2) 0.0521(12) Uani 1 1 d . .
H21 H 0.1012 0.9381 -0.0398 0.063 Uiso 1 1 calc R U
C22 C 0.0987(6) 0.7535(6) -0.0645(2) 0.0514(13) Uani 1 1 d . .
H22 H 0.0582 0.7835 -0.1014 0.062 Uiso 1 1 calc R U
C23 C 0.1339(6) 0.6194(5) -0.04778(19) 0.0451(11) Uani 1 1 d . .
H23 H 0.1188 0.5564 -0.0732 0.054 Uiso 1 1 calc R U
C24 C 0.1914(5) 0.5755(5) 0.00629(19) 0.0376(10) Uani 1 1 d . .
H24 H 0.2169 0.4823 0.0173 0.045 Uiso 1 1 calc R U
C25 C 0.2828(5) 0.4364(4) 0.13072(17) 0.0314(9) Uani 1 1 d . .
C26 C 0.1642(5) 0.3865(5) 0.1732(2) 0.0422(10) Uani 1 1 d . .
H26 H 0.0820 0.4461 0.1948 0.051 Uiso 1 1 calc R U
C27 C 0.1655(6) 0.2494(5) 0.1843(2) 0.0520(12) Uani 1 1 d . .
H27 H 0.0847 0.2151 0.2137 0.062 Uiso 1 1 calc R U
C28 C 0.2835(6) 0.1636(5) 0.1528(2) 0.0496(12) Uani 1 1 d . .
H28 H 0.2826 0.0700 0.1598 0.059 Uiso 1 1 calc R U
C29 C 0.4045(6) 0.2128(5) 0.1109(2) 0.0477(11) Uani 1 1 d . .
H29 H 0.4872 0.1530 0.0897 0.057 Uiso 1 1 calc R U
C30 C 0.4039(5) 0.3492(5) 0.1000(2) 0.0415(10) Uani 1 1 d . .
H30 H 0.4867 0.3831 0.0714 0.050 Uiso 1 1 calc R U
C31 C 0.3577(4) 0.2857(3) 0.36709(16) 0.0238(8) Uani 1 1 d . .
C32 C 0.1945(5) 0.2673(4) 0.38639(18) 0.0314(9) Uani 1 1 d . .
H32 H 0.1112 0.3070 0.3628 0.038 Uiso 1 1 calc R U
C33 C 0.1529(5) 0.1916(4) 0.43953(19) 0.0331(9) Uani 1 1 d . .
H33 H 0.0416 0.1788 0.4519 0.040 Uiso 1 1 calc R U
C34 C 0.2729(5) 0.1345(4) 0.47479(18) 0.0315(9) Uani 1 1 d . .
H34 H 0.2438 0.0859 0.5122 0.038 Uiso 1 1 calc R U
C35 C 0.4361(5) 0.1490(4) 0.45479(16) 0.0270(8) Uani 1 1 d . .
H35 H 0.5187 0.1095 0.4787 0.032 Uiso 1 1 calc R U
C36 C 0.4812(4) 0.2205(3) 0.40027(16) 0.0222(7) Uani 1 1 d . .
C37 C 0.7727(4) 0.1393(4) 0.31170(17) 0.0270(8) Uani 1 1 d . .
C38 C 0.8965(5) 0.0288(4) 0.3165(2) 0.0369(9) Uani 1 1 d . .
H38 H 0.9405 0.0047 0.3530 0.044 Uiso 1 1 calc R U
C39 C 0.9555(6) -0.0460(4) 0.2684(2) 0.0449(11) Uani 1 1 d . .
H39 H 1.0412 -0.1198 0.2719 0.054 Uiso 1 1 calc R U
C40 C 0.8902(6) -0.0134(5) 0.2157(2) 0.0494(12) Uani 1 1 d . .
H40 H 0.9281 -0.0663 0.1831 0.059 Uiso 1 1 calc R U
C41 C 0.7685(6) 0.0970(6) 0.2103(2) 0.0484(12) Uani 1 1 d . .
H41 H 0.7242 0.1197 0.1737 0.058 Uiso 1 1 calc R U
C42 C 0.7107(5) 0.1747(5) 0.25748(17) 0.0352(9) Uani 1 1 d . .
H42 H 0.6296 0.2515 0.2529 0.042 Uiso 1 1 calc R U
C43 C 0.7325(4) 0.3957(4) 0.36575(16) 0.0261(8) Uani 1 1 d . .
C44 C 0.6674(5) 0.4764(4) 0.4113(2) 0.0384(10) Uani 1 1 d . .
H44 H 0.6000 0.4427 0.4455 0.046 Uiso 1 1 calc R U
C45 C 0.7007(7) 0.6067(5) 0.4071(2) 0.0509(12) Uani 1 1 d . .
H45 H 0.6541 0.6626 0.4379 0.061 Uiso 1 1 calc R U
C46 C 0.8013(7) 0.6546(5) 0.3580(2) 0.0518(13) Uani 1 1 d . .
H46 H 0.8254 0.7431 0.3554 0.062 Uiso 1 1 calc R U
C47 C 0.8670(6) 0.5743(5) 0.3128(2) 0.0454(11) Uani 1 1 d . .
H47 H 0.9366 0.6076 0.2792 0.054 Uiso 1 1 calc R U
C48 C 0.8317(5) 0.4447(4) 0.31628(19) 0.0353(9) Uani 1 1 d . .
H48 H 0.8756 0.3901 0.2847 0.042 Uiso 1 1 calc R U
N1 N 0.5007(4) 0.5279(3) 0.21005(13) 0.0275(7) Uani 1 1 d . .
N2 N 0.4013(4) 0.3638(3) 0.31349(13) 0.0252(7) Uani 1 1 d . .
O1 O 0.1563(3) 0.6879(3) 0.16457(13) 0.0399(7) Uani 1 1 d . .
O2 O 0.7894(3) 0.1513(3) 0.42897(11) 0.0293(6) Uani 1 1 d . .
P1 P 0.27208(12) 0.61645(11) 0.11814(4) 0.0304(3) Uani 1 1 d . .
P2 P 0.70145(11) 0.22193(9) 0.37932(4) 0.0226(2) Uani 1 1 d . .

loop_
_atom_site_aniso_label
_atom_site_aniso_U_11
_atom_site_aniso_U_22
_atom_site_aniso_U_33
_atom_site_aniso_U_23
_atom_site_aniso_U_13
_atom_site_aniso_U_12
C1 0.0253(18) 0.0267(19) 0.0203(18) -0.0016(14) -0.0091(14) 0.0002(15)
C2 0.0251(18) 0.0225(18) 0.0286(19) -0.0032(15) -0.0084(15) 0.0005(14)
C3 0.037(2) 0.031(2) 0.029(2) -0.0019(16) -0.0029(17) -0.0047(17)
C4 0.052(3) 0.022(2) 0.042(2) -0.0004(17) -0.004(2) -0.0091(18)
C5 0.056(3) 0.022(2) 0.041(2) -0.0084(17) -0.004(2) -0.0076(18)
C6 0.059(3) 0.029(2) 0.035(2) -0.0135(18) -0.001(2) -0.002(2)
C7 0.060(3) 0.034(2) 0.024(2) -0.0066(17) 0.0033(19) -0.005(2)
C8 0.051(3) 0.024(2) 0.026(2) -0.0021(15) -0.0019(18) -0.0043(18)
C9 0.031(2) 0.0224(18) 0.0218(18) -0.0038(14) -0.0065(15) -0.0012(15)
C10 0.0243(18) 0.0238(19) 0.0249(19) -0.0024(14) -0.0092(14) -0.0012(14)
C11 0.031(2) 0.0232(18) 0.0242(19) -0.0030(15) -0.0078(15) -0.0028(15)
C12 0.044(2) 0.025(2) 0.031(2) -0.0065(16) -0.0046(17) -0.0042(17)
C13 0.030(2) 0.037(2) 0.0228(19) -0.0104(16) 0.0001(15) 0.0003(16)
C14 0.028(2) 0.049(3) 0.038(2) -0.0144(19) -0.0077(18) -0.0004(18)
C15 0.028(2) 0.060(3) 0.046(3) -0.017(2) 0.0021(19) -0.010(2)
C16 0.036(2) 0.061(3) 0.042(3) -0.004(2) 0.005(2) -0.019(2)
C17 0.040(2) 0.054(3) 0.027(2) -0.0019(19) -0.0025(18) -0.012(2)
C18 0.028(2) 0.038(2) 0.0245(19) -0.0055(16) -0.0008(15) -0.0056(17)
C19 0.028(2) 0.046(2) 0.028(2) 0.0021(18) -0.0063(16) -0.0058(17)
C20 0.044(3) 0.048(3) 0.041(3) 0.000(2) -0.008(2) -0.007(2)
C21 0.054(3) 0.052(3) 0.046(3) 0.013(2) -0.010(2) -0.003(2)
C22 0.042(3) 0.078(4) 0.034(2) 0.009(2) -0.011(2) -0.012(2)
C23 0.042(3) 0.065(3) 0.031(2) -0.004(2) -0.0077(19) -0.012(2)
C24 0.030(2) 0.047(3) 0.035(2) -0.0031(19) -0.0018(17) -0.0076(18)
C25 0.027(2) 0.044(2) 0.0246(19) 0.0025(17) -0.0066(15) -0.0088(17)
C26 0.034(2) 0.054(3) 0.037(2) 0.002(2) 0.0000(18) -0.010(2)
C27 0.048(3) 0.057(3) 0.050(3) 0.012(2) -0.006(2) -0.020(2)
C28 0.058(3) 0.044(3) 0.049(3) 0.012(2) -0.022(2) -0.013(2)
C29 0.047(3) 0.044(3) 0.050(3) 0.002(2) -0.011(2) -0.001(2)
C30 0.036(2) 0.047(3) 0.039(2) 0.000(2) -0.0014(19) -0.007(2)
C31 0.0248(18) 0.0197(17) 0.0272(19) -0.0066(14) -0.0039(15) -0.0014(14)
C32 0.0239(19) 0.0266(19) 0.044(2) -0.0078(17) -0.0088(17) 0.0028(15)
C33 0.0210(19) 0.029(2) 0.050(3) -0.0130(18) 0.0041(17) -0.0058(15)
C34 0.032(2) 0.0259(19) 0.036(2) -0.0045(16) 0.0055(17) -0.0096(16)
C35 0.0260(19) 0.0271(19) 0.028(2) -0.0027(15) -0.0026(15) -0.0052(15)
C36 0.0219(18) 0.0198(17) 0.0252(18) -0.0039(14) -0.0028(14) -0.0029(14)
C37 0.0228(18) 0.0281(19) 0.030(2) -0.0016(15) 0.0015(15) -0.0086(15)
C38 0.037(2) 0.030(2) 0.041(2) 0.0004(17) 0.0031(18) -0.0055(17)
C39 0.048(3) 0.029(2) 0.052(3) -0.006(2) 0.010(2) -0.0058(19)
C40 0.048(3) 0.047(3) 0.054(3) -0.026(2) 0.018(2) -0.019(2)
C41 0.038(2) 0.077(4) 0.033(2) -0.016(2) 0.0021(19) -0.018(2)
C42 0.028(2) 0.052(3) 0.026(2) -0.0086(18) 0.0004(16) -0.0066(18)
C43 0.0250(19) 0.0270(19) 0.029(2) 0.0020(15) -0.0109(15) -0.0072(15)
C44 0.040(2) 0.040(2) 0.039(2) -0.0071(19) -0.0070(18) -0.0107(19)
C45 0.063(3) 0.036(2) 0.059(3) -0.013(2) -0.013(2) -0.013(2)
C46 0.066(3) 0.030(2) 0.068(3) 0.004(2) -0.027(3) -0.021(2)
C47 0.052(3) 0.042(3) 0.048(3) 0.013(2) -0.018(2) -0.027(2)
C48 0.037(2) 0.037(2) 0.034(2) 0.0009(17) -0.0096(18) -0.0133(18)
N1 0.0296(17) 0.0305(17) 0.0217(16) -0.0039(13) -0.0069(13) 0.0016(13)
N2 0.0265(16) 0.0232(16) 0.0264(16) -0.0042(12) -0.0082(12) 0.0010(12)
O1 0.0315(15) 0.0538(18) 0.0326(15) -0.0067(13) -0.0014(12) -0.0030(13)
O2 0.0266(13) 0.0327(14) 0.0284(14) 0.0026(11) -0.0079(11) -0.0042(11)
P1 0.0259(5) 0.0413(6) 0.0233(5) -0.0009(4) -0.0034(4) -0.0051(4)
P2 0.0201(4) 0.0250(5) 0.0232(5) 0.0004(3) -0.0044(3) -0.0053(3)

loop_
_atom_type_symbol
_atom_type_description
_atom_type_scat_dispersion_real
_atom_type_scat_dispersion_imag
_atom_type_scat_source
C C 0.0181 0.0091 'International Tables Vol C Tables 4.2.6.8 and 6.1.1.4'
H H 0.0000 0.0000 'International Tables Vol C Tables 4.2.6.8 and 6.1.1.4'
N N 0.0311 0.0180 'International Tables Vol C Tables 4.2.6.8 and 6.1.1.4'
O O 0.0492 0.0322 'International Tables Vol C Tables 4.2.6.8 and 6.1.1.4'
P P 0.2955 0.4335 'International Tables Vol C Tables 4.2.6.8 and 6.1.1.4'

loop_
_geom_angle_atom_site_label_1
_geom_angle_atom_site_label_2
_geom_angle_atom_site_label_3
_geom_angle
N1 C1 C2 132.6(3)
N1 C1 C10 120.6(3)
C2 C1 C10 106.7(3)
C3 C2 C11 119.1(3)
C3 C2 C1 134.5(4)
C11 C2 C1 106.4(3)
C2 C3 C4 118.5(4)
C2 C3 H3 120.7
C4 C3 H3 120.7
C5 C4 C3 122.3(4)
C5 C4 H4 118.8
C3 C4 H4 118.8
C4 C5 C12 121.0(4)
C4 C5 H5 119.5
C12 C5 H5 119.5
C7 C6 C12 120.4(4)
C7 C6 H6 119.8
C12 C6 H6 119.8
C6 C7 C8 122.0(4)
C6 C7 H7 119.0
C8 C7 H7 119.0
C9 C8 C7 119.0(4)
C9 C8 H8 120.5
C7 C8 H8 120.5
C8 C9 C11 119.1(3)
C8 C9 C10 134.9(3)
C11 C9 C10 105.8(3)
N2 C10 C9 132.0(3)
N2 C10 C1 120.8(3)
C9 C10 C1 106.8(3)
C12 C11 C2 122.9(3)
C12 C11 C9 122.9(3)
C2 C11 C9 114.2(3)
C11 C12 C6 116.6(4)
C11 C12 C5 116.1(4)
C6 C12 C5 127.2(4)
C14 C13 N1 120.2(4)
C14 C13 C18 119.4(4)
N1 C13 C18 120.2(3)
C15 C14 C13 121.2(4)
C15 C14 H14 119.4
C13 C14 H14 119.4
C14 C15 C16 120.2(4)
C14 C15 H15 119.9
C16 C15 H15 119.9
C17 C16 C15 119.5(4)
C17 C16 H16 120.2
C15 C16 H16 120.2
C16 C17 C18 121.3(4)
C16 C17 H17 119.4
C18 C17 H17 119.4
C17 C18 C13 118.4(4)
C17 C18 P1 123.0(3)
C13 C18 P1 118.3(3)
C24 C19 C20 118.8(4)
C24 C19 P1 123.7(3)
C20 C19 P1 117.4(3)
C21 C20 C19 119.9(5)
C21 C20 H20 120.0
C19 C20 H20 120.0
C20 C21 C22 120.5(5)
C20 C21 H21 119.8
C22 C21 H21 119.8
C23 C22 C21 119.8(4)
C23 C22 H22 120.1
C21 C22 H22 120.1
C22 C23 C24 120.1(5)
C22 C23 H23 119.9
C24 C23 H23 119.9
C19 C24 C23 120.9(4)
C19 C24 H24 119.6
C23 C24 H24 119.6
C30 C25 C26 119.8(4)
C30 C25 P1 122.6(3)
C26 C25 P1 117.5(3)
C25 C26 C27 120.0(4)
C25 C26 H26 120.0
C27 C26 H26 120.0
C28 C27 C26 120.0(4)
C28 C27 H27 120.0
C26 C27 H27 120.0
C27 C28 C29 120.4(5)
C27 C28 H28 119.8
C29 C28 H28 119.8
C30 C29 C28 119.8(5)
C30 C29 H29 120.1
C28 C29 H29 120.1
C29 C30 C25 120.1(4)
C29 C30 H30 120.0
C25 C30 H30 120.0
C32 C31 C36 119.3(3)
C32 C31 N2 121.2(3)
C36 C31 N2 119.4(3)
C33 C32 C31 120.7(4)
C33 C32 H32 119.7
C31 C32 H32 119.7
C32 C33 C34 120.3(3)
C32 C33 H33 119.9
C34 C33 H33 119.9
C33 C34 C35 119.2(4)
C33 C34 H34 120.4
C35 C34 H34 120.4
C34 C35 C36 121.3(4)
C34 C35 H35 119.3
C36 C35 H35 119.3
C35 C36 C31 118.9(3)
C35 C36 P2 115.4(3)
C31 C36 P2 125.7(3)
C42 C37 C38 119.1(4)
C42 C37 P2 125.4(3)
C38 C37 P2 115.5(3)
C39 C38 C37 120.7(4)
C39 C38 H38 119.7
C37 C38 H38 119.7
C40 C39 C38 120.1(4)
C40 C39 H39 120.0
C38 C39 H39 120.0
C39 C40 C41 119.7(4)
C39 C40 H40 120.2
C41 C40 H40 120.2
C42 C41 C40 121.0(4)
C42 C41 H41 119.5
C40 C41 H41 119.5
C41 C42 C37 119.5(4)
C41 C42 H42 120.3
C37 C42 H42 120.3
C48 C43 C44 119.8(4)
C48 C43 P2 123.2(3)
C44 C43 P2 116.6(3)
C43 C44 C45 120.1(4)
C43 C44 H44 119.9
C45 C44 H44 119.9
C46 C45 C44 119.9(5)
C46 C45 H45 120.1
C44 C45 H45 120.1
C45 C46 C47 120.1(4)
C45 C46 H46 119.9
C47 C46 H46 119.9
C46 C47 C48 120.3(4)
C46 C47 H47 119.9
C48 C47 H47 119.9
C43 C48 C47 119.8(4)
C43 C48 H48 120.1
C47 C48 H48 120.1
C1 N1 C13 119.8(3)
C10 N2 C31 118.9(3)
O1 P1 C18 113.73(18)
O1 P1 C25 112.87(18)
C18 P1 C25 106.29(18)
O1 P1 C19 111.49(18)
C18 P1 C19 105.33(18)
C25 P1 C19 106.56(19)
O2 P2 C37 110.08(17)
O2 P2 C43 111.14(16)
C37 P2 C43 109.67(17)
O2 P2 C36 108.97(16)
C37 P2 C36 109.62(16)
C43 P2 C36 107.32(16)

loop_
_geom_bond_atom_site_label_1
_geom_bond_atom_site_label_2
_geom_bond_distance
C1 N1 1.276(5)
C1 C2 1.475(5)
C1 C10 1.513(5)
C2 C3 1.376(5)
C2 C11 1.409(5)
C3 C4 1.408(6)
C3 H3 0.9500
C4 C5 1.359(6)
C4 H4 0.9500
C5 C12 1.414(6)
C5 H5 0.9500
C6 C7 1.379(6)
C6 C12 1.410(6)
C6 H6 0.9500
C7 C8 1.412(6)
C7 H7 0.9500
C8 C9 1.366(5)
C8 H8 0.9500
C9 C11 1.412(5)
C9 C10 1.484(5)
C10 N2 1.276(5)
C11 C12 1.404(5)
C13 C14 1.399(6)
C13 N1 1.401(5)
C13 C18 1.408(5)
C14 C15 1.367(7)
C14 H14 0.9500
C15 C16 1.389(7)
C15 H15 0.9500
C16 C17 1.386(6)
C16 H16 0.9500
C17 C18 1.401(6)
C17 H17 0.9500
C18 P1 1.806(4)
C19 C24 1.377(6)
C19 C20 1.404(6)
C19 P1 1.818(4)
C20 C21 1.379(7)
C20 H20 0.9500
C21 C22 1.385(8)
C21 H21 0.9500
C22 C23 1.370(7)
C22 H22 0.9500
C23 C24 1.387(6)
C23 H23 0.9500
C24 H24 0.9500
C25 C30 1.386(6)
C25 C26 1.386(6)
C25 P1 1.813(4)
C26 C27 1.390(7)
C26 H26 0.9500
C27 C28 1.372(8)
C27 H27 0.9500
C28 C29 1.389(7)
C28 H28 0.9500
C29 C30 1.383(7)
C29 H29 0.9500
C30 H30 0.9500
C31 C32 1.396(5)
C31 C36 1.400(5)
C31 N2 1.407(5)
C32 C33 1.384(6)
C32 H32 0.9500
C33 C34 1.386(6)
C33 H33 0.9500
C34 C35 1.389(5)
C34 H34 0.9500
C35 C36 1.394(5)
C35 H35 0.9500
C36 P2 1.820(3)
C37 C42 1.396(6)
C37 C38 1.398(6)
C37 P2 1.812(4)
C38 C39 1.386(6)
C38 H38 0.9500
C39 C40 1.376(7)
C39 H39 0.9500
C40 C41 1.389(7)
C40 H40 0.9500
C41 C42 1.386(6)
C41 H41 0.9500
C42 H42 0.9500
C43 C48 1.382(6)
C43 C44 1.386(6)
C43 P2 1.817(4)
C44 C45 1.391(6)
C44 H44 0.9500
C45 C46 1.378(7)
C45 H45 0.9500
C46 C47 1.378(7)
C46 H46 0.9500
C47 C48 1.392(6)
C47 H47 0.9500
C48 H48 0.9500
O1 P1 1.484(3)
O2 P2 1.489(3)
